data_7156089
loop_
_publ_author_name
'Wan, Ying'
'Wang, Hai-Qing'
'Xu, Meng-Meng'
'Mei, Guang-Jian'
'Shi, Feng'

_publ_section_title
;
 Direct C3-arylations of 2-indolylmethanols with tryptamines and
 tryptophols via an umpolung strategy.
;
_journal_issue 9
_journal_name_full 'Organic &amp; biomolecular chemistry'
_journal_page_first 1536
_journal_page_last 1542
_journal_paper_doi 10.1039/c7ob03182c
_journal_volume 16
_journal_year 2018
_chemical_absolute_configuration unk
_chemical_formula_sum 'C36 H35 N3 O2'
_chemical_formula_weight 541.67
_space_group_crystal_system monoclinic
_space_group_IT_number 9
_space_group_name_Hall 'C -2yc'
_space_group_name_H-M_alt 'C 1 c 1'
_symmetry_space_group_name_Hall 'C -2yc'
_symmetry_space_group_name_H-M 'C 1 c 1'
_atom_sites_solution_hydrogens mixed
_audit_creation_method SHELXL-2013
_audit_update_record
;
2017-12-13 deposited with the CCDC.
2018-02-01 downloaded from the CCDC.
;
_cell_angle_alpha 90
_cell_angle_beta 96.500(2)
_cell_angle_gamma 90
_cell_formula_units_Z 8
_cell_length_a 14.9636(17)
_cell_length_b 12.2439(14)
_cell_length_c 33.362(4)
_cell_measurement_reflns_used 2601
_cell_measurement_temperature 273(2)
_cell_measurement_theta_max 41.166
_cell_measurement_theta_min 4.396
_cell_volume 6073.1(12)
_computing_cell_refinement 'Bruker SAINT'
_computing_data_collection 'Bruker APEX2'
_computing_data_reduction 'Bruker SAINT'
_computing_molecular_graphics 'Bruker SHELXTL'
_computing_publication_material 'Bruker SHELXTL'
_computing_structure_refinement 'SHELXL-2013 (Sheldrick, 2013)'
_computing_structure_solution 'SHELXS-97 (Sheldrick, 2008)'
_diffrn_ambient_temperature 273(2)
_diffrn_measured_fraction_theta_full 1.000
_diffrn_measured_fraction_theta_max 1.000
_diffrn_measurement_device_type 'Bruker APEX-II CCD'
_diffrn_measurement_method '\f and \w scans'
_diffrn_radiation_type MoK\a
_diffrn_radiation_wavelength 0.71073
_diffrn_reflns_av_R_equivalents 0.0715
_diffrn_reflns_av_unetI/netI 0.0882
_diffrn_reflns_Laue_measured_fraction_full 1.000
_diffrn_reflns_Laue_measured_fraction_max 1.000
_diffrn_reflns_limit_h_max 18
_diffrn_reflns_limit_h_min -17
_diffrn_reflns_limit_k_max 14
_diffrn_reflns_limit_k_min -14
_diffrn_reflns_limit_l_max 38
_diffrn_reflns_limit_l_min -40
_diffrn_reflns_number 20737
_diffrn_reflns_point_group_measured_fraction_full 0.768
_diffrn_reflns_point_group_measured_fraction_max 0.766
_diffrn_reflns_theta_full 25.242
_diffrn_reflns_theta_max 25.500
_diffrn_reflns_theta_min 1.229
_exptl_absorpt_coefficient_mu 0.074
_exptl_absorpt_correction_T_max 0.7456
_exptl_absorpt_correction_T_min 0.6720
_exptl_absorpt_correction_type multi-scan
_exptl_absorpt_process_details sadabs
_exptl_crystal_colour colorless
_exptl_crystal_density_diffrn 1.185
_exptl_crystal_description prismatic
_exptl_crystal_F_000 2304
_exptl_crystal_size_max 0.200
_exptl_crystal_size_mid 0.170
_exptl_crystal_size_min 0.110
_refine_diff_density_max 0.142
_refine_diff_density_min -0.142
_refine_diff_density_rms 0.039
_refine_ls_abs_structure_details
; 
 Flack x determined using 1142 quotients [(I+)-(I-)]/[(I+)+(I-)] 
 (Parsons and Flack (2004), Acta Cryst. A60, s61). 
;
_refine_ls_abs_structure_Flack 4.5(10)
_refine_ls_extinction_coef 0.00051(10)
_refine_ls_extinction_expression Fc^*^=kFc[1+0.001xFc^2^\l^3^/sin(2\q)]^-1/4^
_refine_ls_extinction_method SHELXL
_refine_ls_goodness_of_fit_ref 0.969
_refine_ls_hydrogen_treatment mixed
_refine_ls_matrix_type full
_refine_ls_number_parameters 770
_refine_ls_number_reflns 8659
_refine_ls_number_restraints 44
_refine_ls_restrained_S_all 0.976
_refine_ls_R_factor_all 0.1250
_refine_ls_R_factor_gt 0.0480
_refine_ls_shift/su_max 0.000
_refine_ls_shift/su_mean 0.000
_refine_ls_structure_factor_coef Fsqd
_refine_ls_weighting_details 'w=1/[\s^2^(Fo^2^)+(0.0456P)^2^] where P=(Fo^2^+2Fc^2^)/3'
_refine_ls_weighting_scheme calc
_refine_ls_wR_factor_gt 0.0830
_refine_ls_wR_factor_ref 0.1171
_reflns_Friedel_coverage 0.532
_reflns_Friedel_fraction_full 0.536
_reflns_Friedel_fraction_max 0.533
_reflns_number_gt 4647
_reflns_number_total 8659
_reflns_threshold_expression 'I > 2\s(I)'
_cod_data_source_file c7ob03182c2.cif
_cod_data_source_block mo_dm16248_0m
_cod_depositor_comments 'Adding full bibliography for 7156088--7156089.cif.'
_cod_database_code 7156089
_shelx_space_group_comment
; 
The symmetry employed for this shelxl refinement is uniquely defined 
by the following loop, which should always be used as a source of 
symmetry information in preference to the above space-group names. 
They are only intended as comments. 
;
_shelx_estimated_absorpt_t_min 0.985
_shelx_estimated_absorpt_t_max 0.992
_shelxl_version_number 2013-4

loop_
_space_group_symop_operation_xyz
'x, y, z'
'x, -y, z+1/2'
'x+1/2, y+1/2, z'
'x+1/2, -y+1/2, z+1/2'

loop_
_atom_site_label
_atom_site_type_symbol
_atom_site_fract_x
_atom_site_fract_y
_atom_site_fract_z
_atom_site_U_iso_or_equiv
_atom_site_adp_type
_atom_site_occupancy
_atom_site_site_symmetry_order
_atom_site_calc_flag
_atom_site_refinement_flags_posn
_atom_site_refinement_flags_adp
N1 N 0.6253(3) 0.4121(4) 0.02581(15) 0.0485(13) Uani 1 1 d D .
N2 N 0.3868(3) 0.3773(4) 0.10274(16) 0.0512(14) Uani 1 1 d D .
N3 N 0.4254(3) -0.0227(4) 0.00380(17) 0.0582(14) Uani 1 1 d D .
N4 N 0.1157(3) 1.1723(4) 0.28593(18) 0.0544(14) Uani 1 1 d D .
N5 N 0.3522(3) 1.1547(4) 0.20822(17) 0.0565(14) Uani 1 1 d D .
N6 N 0.3241(4) 0.7526(4) 0.30627(18) 0.0645(15) Uani 1 1 d D .
O1 O 0.3918(3) -0.1038(3) -0.05469(14) 0.0648(12) Uani 1 1 d . .
O2 O 0.2802(3) -0.0592(3) -0.01717(13) 0.0728(13) Uani 1 1 d . .
O3 O 0.4657(3) 0.7063(4) 0.32900(13) 0.0778(13) Uani 1 1 d . .
O4 O 0.3501(3) 0.6721(3) 0.36506(14) 0.0697(13) Uani 1 1 d . .
C1 C 0.4903(3) 0.4839(4) 0.03106(18) 0.0461(14) Uani 1 1 d . .
C2 C 0.4224(4) 0.5626(5) 0.0244(2) 0.0576(17) Uani 1 1 d . .
H2 H 0.3672 0.5525 0.0342 0.069 Uiso 1 1 calc R U
C3 C 0.4390(4) 0.6547(5) 0.0033(2) 0.073(2) Uani 1 1 d . .
H3 H 0.3953 0.7089 -0.0004 0.087 Uiso 1 1 calc R U
C4 C 0.5204(4) 0.6690(5) -0.0129(2) 0.0670(18) Uani 1 1 d . .
H4 H 0.5290 0.7318 -0.0276 0.080 Uiso 1 1 calc R U
C5 C 0.5883(4) 0.5924(4) -0.00744(18) 0.0552(16) Uani 1 1 d . .
H5 H 0.6425 0.6017 -0.0182 0.066 Uiso 1 1 calc R U
C6 C 0.5713(3) 0.5007(4) 0.01497(17) 0.0444(14) Uani 1 1 d . .
C7 C 0.5814(3) 0.3401(4) 0.04845(18) 0.0457(14) Uani 1 1 d . .
C8 C 0.4974(3) 0.3808(4) 0.05190(17) 0.0427(14) Uani 1 1 d . .
C9 C 0.4245(3) 0.3283(4) 0.07083(18) 0.0442(14) Uani 1 1 d . .
C10 C 0.3758(3) 0.2367(4) 0.05930(17) 0.0446(14) Uani 1 1 d . .
C11 C 0.3041(3) 0.2301(4) 0.08417(18) 0.0445(15) Uani 1 1 d . .
C12 C 0.3118(4) 0.3196(4) 0.11056(19) 0.0484(15) Uani 1 1 d . .
C13 C 0.2496(4) 0.3416(5) 0.1375(2) 0.0609(19) Uani 1 1 d . .
H13 H 0.2563 0.4004 0.1551 0.073 Uiso 1 1 calc R U
C14 C 0.1779(4) 0.2715(5) 0.1364(2) 0.0724(19) Uani 1 1 d . .
H14 H 0.1352 0.2834 0.1541 0.087 Uiso 1 1 calc R U
C15 C 0.1664(4) 0.1838(5) 0.1101(2) 0.0673(18) Uani 1 1 d . .
H15 H 0.1156 0.1400 0.1099 0.081 Uiso 1 1 calc R U
C16 C 0.2290(4) 0.1609(5) 0.08450(19) 0.0595(16) Uani 1 1 d . .
H16 H 0.2221 0.1005 0.0675 0.071 Uiso 1 1 calc R U
C17 C 0.3883(4) 0.1630(4) 0.02475(18) 0.0505(15) Uani 1 1 d . .
H17A H 0.4375 0.1902 0.0110 0.061 Uiso 1 1 calc R U
H17B H 0.3343 0.1644 0.0057 0.061 Uiso 1 1 calc R U
C18 C 0.4084(4) 0.0452(4) 0.03786(19) 0.0559(16) Uani 1 1 d . .
H18A H 0.4605 0.0437 0.0580 0.067 Uiso 1 1 calc R U
H18B H 0.3576 0.0159 0.0501 0.067 Uiso 1 1 calc R U
C19 C 0.3593(4) -0.0608(4) -0.02227(19) 0.0484(14) Uani 1 1 d . .
C20 C 0.3336(5) -0.1352(6) -0.0915(2) 0.081(2) Uani 1 1 d . .
C21 C 0.4009(7) -0.1662(8) -0.1194(3) 0.143(4) Uani 1 1 d . U
H21A H 0.4423 -0.1071 -0.1212 0.215 Uiso 1 1 calc R U
H21B H 0.3703 -0.1814 -0.1457 0.215 Uiso 1 1 calc R U
H21C H 0.4331 -0.2300 -0.1092 0.215 Uiso 1 1 calc R U
C22 C 0.2801(7) -0.0379(9) -0.1070(3) 0.159(4) Uani 1 1 d . U
H22A H 0.2348 -0.0225 -0.0896 0.238 Uiso 1 1 calc R U
H22B H 0.2518 -0.0527 -0.1338 0.238 Uiso 1 1 calc R U
H22C H 0.3192 0.0241 -0.1077 0.238 Uiso 1 1 calc R U
C23 C 0.2762(7) -0.2302(8) -0.0827(3) 0.149(4) Uani 1 1 d . U
H23A H 0.3126 -0.2844 -0.0678 0.224 Uiso 1 1 calc R U
H23B H 0.2490 -0.2612 -0.1076 0.224 Uiso 1 1 calc R U
H23C H 0.2300 -0.2061 -0.0670 0.224 Uiso 1 1 calc R U
C24 C 0.6281(4) 0.2424(4) 0.06815(18) 0.0483(14) Uani 1 1 d . .
H24 H 0.5897 0.2162 0.0880 0.058 Uiso 1 1 calc R U
C25 C 0.7148(4) 0.2801(4) 0.09194(19) 0.0501(15) Uani 1 1 d . .
C26 C 0.7970(4) 0.2695(5) 0.0766(2) 0.0548(17) Uani 1 1 d . .
H26 H 0.8002 0.2314 0.0527 0.066 Uiso 1 1 calc R U
C27 C 0.8742(4) 0.3152(5) 0.0967(2) 0.0669(18) Uani 1 1 d . .
H27 H 0.9288 0.3075 0.0862 0.080 Uiso 1 1 calc R U
C28 C 0.8707(5) 0.3710(5) 0.1317(2) 0.081(2) Uani 1 1 d . .
H28 H 0.9227 0.4012 0.1452 0.097 Uiso 1 1 calc R U
C29 C 0.7896(6) 0.3826(6) 0.1471(2) 0.090(2) Uani 1 1 d . .
H29 H 0.7868 0.4214 0.1709 0.108 Uiso 1 1 calc R U
C30 C 0.7139(5) 0.3377(5) 0.1277(2) 0.0698(19) Uani 1 1 d . .
H30 H 0.6599 0.3456 0.1387 0.084 Uiso 1 1 calc R U
C31 C 0.6402(3) 0.1459(4) 0.04013(19) 0.0473(14) Uani 1 1 d . .
C32 C 0.6544(4) 0.0426(5) 0.0572(2) 0.0667(18) Uani 1 1 d . .
H32 H 0.6578 0.0344 0.0850 0.080 Uiso 1 1 calc R U
C33 C 0.6636(5) -0.0477(5) 0.0333(3) 0.077(2) Uani 1 1 d . .
H33 H 0.6716 -0.1164 0.0451 0.092 Uiso 1 1 calc R U
C34 C 0.6609(4) -0.0368(6) -0.0077(3) 0.077(2) Uani 1 1 d . .
H34 H 0.6680 -0.0975 -0.0238 0.093 Uiso 1 1 calc R U
C35 C 0.6476(4) 0.0645(5) -0.0247(2) 0.076(2) Uani 1 1 d . .
H35 H 0.6457 0.0727 -0.0525 0.092 Uiso 1 1 calc R U
C36 C 0.6371(4) 0.1547(5) -0.0007(2) 0.0637(17) Uani 1 1 d . .
H36 H 0.6278 0.2229 -0.0127 0.076 Uiso 1 1 calc R U
C37 C 0.2488(3) 1.2505(4) 0.27903(18) 0.0461(14) Uani 1 1 d . .
C38 C 0.3136(4) 1.3323(5) 0.2843(2) 0.0643(19) Uani 1 1 d . .
H38 H 0.3675 1.3260 0.2731 0.077 Uiso 1 1 calc R U
C39 C 0.2958(5) 1.4234(5) 0.3068(2) 0.079(2) Uani 1 1 d . .
H39 H 0.3391 1.4780 0.3111 0.095 Uiso 1 1 calc R U
C40 C 0.2151(5) 1.4350(5) 0.3229(2) 0.0702(18) Uani 1 1 d . .
H40 H 0.2046 1.4982 0.3371 0.084 Uiso 1 1 calc R U
C41 C 0.1505(4) 1.3557(5) 0.3186(2) 0.0606(17) Uani 1 1 d . .
H41 H 0.0972 1.3627 0.3302 0.073 Uiso 1 1 calc R U
C42 C 0.1676(3) 1.2640(4) 0.29602(18) 0.0476(15) Uani 1 1 d . .
C43 C 0.1618(3) 1.1030(4) 0.26371(19) 0.0491(15) Uani 1 1 d . .
C44 C 0.2443(3) 1.1465(4) 0.25873(18) 0.0467(15) Uani 1 1 d . .
C45 C 0.3189(3) 1.0985(4) 0.23956(18) 0.0466(14) Uani 1 1 d . .
C46 C 0.3744(3) 1.0131(4) 0.25118(17) 0.0439(14) Uani 1 1 d . .
C47 C 0.4473(4) 1.0165(5) 0.22607(18) 0.0454(15) Uani 1 1 d . .
C48 C 0.4303(3) 1.1042(5) 0.19931(19) 0.0502(15) Uani 1 1 d . .
C49 C 0.4897(4) 1.1343(6) 0.1717(2) 0.070(2) Uani 1 1 d . .
H49 H 0.4772 1.1914 0.1535 0.083 Uiso 1 1 calc R U
C50 C 0.5678(5) 1.0740(6) 0.1730(2) 0.077(2) Uani 1 1 d . .
H50 H 0.6099 1.0922 0.1556 0.092 Uiso 1 1 calc R U
C51 C 0.5857(4) 0.9882(6) 0.1990(2) 0.075(2) Uani 1 1 d . .
H51 H 0.6395 0.9502 0.1988 0.090 Uiso 1 1 calc R U
C52 C 0.5252(4) 0.9562(5) 0.22575(19) 0.0576(17) Uani 1 1 d . .
H52 H 0.5370 0.8965 0.2427 0.069 Uiso 1 1 calc R U
C53 C 0.3650(4) 0.9376(4) 0.28501(18) 0.0541(15) Uani 1 1 d . .
H53A H 0.3169 0.9639 0.2997 0.065 Uiso 1 1 calc R U
H53B H 0.4202 0.9394 0.3033 0.065 Uiso 1 1 calc R U
C54 C 0.3451(4) 0.8192(4) 0.2726(2) 0.0594(17) Uani 1 1 d . .
H54A H 0.2947 0.8175 0.2516 0.071 Uiso 1 1 calc R U
H54B H 0.3969 0.7887 0.2616 0.071 Uiso 1 1 calc R U
C55 C 0.3875(4) 0.7102(4) 0.3334(2) 0.0549(16) Uani 1 1 d . .
C56 C 0.4047(5) 0.6343(7) 0.4016(2) 0.081(2) Uani 1 1 d . .
C57 C 0.4637(7) 0.7241(8) 0.4193(3) 0.137(4) Uani 1 1 d . U
H57A H 0.5117 0.7359 0.4030 0.206 Uiso 1 1 calc R U
H57B H 0.4883 0.7046 0.4462 0.206 Uiso 1 1 calc R U
H57C H 0.4290 0.7899 0.4202 0.206 Uiso 1 1 calc R U
C58 C 0.4573(7) 0.5335(7) 0.3928(3) 0.141(4) Uani 1 1 d . U
H58A H 0.4184 0.4831 0.3773 0.211 Uiso 1 1 calc R U
H58B H 0.4811 0.4998 0.4178 0.211 Uiso 1 1 calc R U
H58C H 0.5059 0.5537 0.3779 0.211 Uiso 1 1 calc R U
C59 C 0.3343(7) 0.6080(9) 0.4289(3) 0.142(4) Uani 1 1 d . U
H59A H 0.2990 0.6720 0.4324 0.212 Uiso 1 1 calc R U
H59B H 0.3629 0.5842 0.4546 0.212 Uiso 1 1 calc R U
H59C H 0.2960 0.5510 0.4170 0.212 Uiso 1 1 calc R U
C60 C 0.1197(4) 0.9990(4) 0.24606(19) 0.0555(16) Uani 1 1 d . .
H60 H 0.1595 0.9719 0.2269 0.067 Uiso 1 1 calc R U
C61 C 0.0302(4) 1.0283(5) 0.2211(2) 0.0574(16) Uani 1 1 d . .
C62 C -0.0502(4) 1.0276(5) 0.2372(2) 0.0681(19) Uani 1 1 d . .
H62 H -0.0522 1.0026 0.2634 0.082 Uiso 1 1 calc R U
C63 C -0.1286(5) 1.0634(6) 0.2150(3) 0.082(2) Uani 1 1 d . .
H63 H -0.1829 1.0630 0.2261 0.099 Uiso 1 1 calc R U
C64 C -0.1241(5) 1.0999(6) 0.1757(3) 0.088(2) Uani 1 1 d . .
H64 H -0.1759 1.1254 0.1605 0.105 Uiso 1 1 calc R U
C65 C -0.0441(6) 1.0989(6) 0.1592(3) 0.086(2) Uani 1 1 d . .
H65 H -0.0417 1.1230 0.1329 0.103 Uiso 1 1 calc R U
C66 C 0.0320(5) 1.0620(5) 0.1818(2) 0.075(2) Uani 1 1 d . .
H66 H 0.0860 1.0596 0.1705 0.090 Uiso 1 1 calc R U
C67 C 0.1097(3) 0.9062(5) 0.2757(2) 0.0569(16) Uani 1 1 d . .
C68 C 0.1137(4) 0.9207(5) 0.3167(2) 0.0723(19) Uani 1 1 d . .
H68 H 0.1229 0.9901 0.3277 0.087 Uiso 1 1 calc R U
C69 C 0.1043(5) 0.8331(6) 0.3413(3) 0.091(2) Uani 1 1 d . .
H69 H 0.1070 0.8444 0.3690 0.109 Uiso 1 1 calc R U
C70 C 0.0911(5) 0.7296(7) 0.3266(3) 0.095(3) Uani 1 1 d . .
H70 H 0.0839 0.6715 0.3439 0.114 Uiso 1 1 calc R U
C71 C 0.0886(5) 0.7135(6) 0.2867(3) 0.094(3) Uani 1 1 d . .
H71 H 0.0820 0.6430 0.2764 0.113 Uiso 1 1 calc R U
C72 C 0.0957(4) 0.8014(5) 0.2604(2) 0.081(2) Uani 1 1 d . .
H72 H 0.0911 0.7895 0.2327 0.098 Uiso 1 1 calc R U
H1A H 0.6793(17) 0.409(4) 0.0239(14) 0.032(14) Uiso 1 1 d D .
H4A H 0.069(3) 1.158(5) 0.2966(17) 0.07(2) Uiso 1 1 d D .
H2A H 0.408(3) 0.434(3) 0.1138(14) 0.041(16) Uiso 1 1 d D .
H3A H 0.476(3) -0.019(5) -0.005(2) 0.10(3) Uiso 1 1 d D .
H6A H 0.271(2) 0.753(5) 0.312(2) 0.10(3) Uiso 1 1 d D .
H5A H 0.323(3) 1.197(3) 0.1923(13) 0.042(17) Uiso 1 1 d D .

loop_
_atom_site_aniso_label
_atom_site_aniso_U_11
_atom_site_aniso_U_22
_atom_site_aniso_U_33
_atom_site_aniso_U_23
_atom_site_aniso_U_13
_atom_site_aniso_U_12
N1 0.032(3) 0.051(3) 0.065(4) 0.003(3) 0.014(3) 0.001(2)
N2 0.052(3) 0.044(3) 0.060(4) -0.017(3) 0.016(3) -0.005(3)
N3 0.052(3) 0.053(3) 0.072(4) -0.021(3) 0.020(3) -0.004(3)
N4 0.043(3) 0.050(3) 0.071(4) -0.008(3) 0.011(3) -0.003(3)
N5 0.048(3) 0.055(3) 0.069(4) 0.017(3) 0.015(3) 0.007(3)
N6 0.054(3) 0.072(4) 0.069(4) 0.028(3) 0.016(3) 0.005(3)
O1 0.064(3) 0.068(3) 0.064(3) -0.019(2) 0.014(2) 0.004(2)
O2 0.047(3) 0.093(3) 0.082(4) -0.008(3) 0.020(2) -0.008(2)
O3 0.051(3) 0.113(4) 0.073(3) 0.016(3) 0.024(2) 0.018(2)
O4 0.062(3) 0.084(3) 0.065(3) 0.027(3) 0.015(3) 0.000(2)
C1 0.041(3) 0.035(3) 0.064(4) -0.002(3) 0.009(3) 0.004(2)
C2 0.054(4) 0.048(4) 0.073(5) 0.006(3) 0.017(3) 0.010(3)
C3 0.073(4) 0.049(4) 0.098(6) 0.017(4) 0.022(4) 0.023(3)
C4 0.087(5) 0.041(3) 0.075(5) 0.015(3) 0.015(4) 0.008(3)
C5 0.058(4) 0.047(3) 0.062(5) 0.005(3) 0.013(3) -0.005(3)
C6 0.041(3) 0.040(3) 0.052(4) 0.001(3) 0.002(3) 0.000(3)
C7 0.044(3) 0.040(3) 0.054(4) 0.003(3) 0.011(3) -0.001(3)
C8 0.043(3) 0.036(3) 0.051(4) -0.005(3) 0.013(3) -0.001(2)
C9 0.040(3) 0.044(3) 0.049(4) -0.001(3) 0.008(3) 0.002(3)
C10 0.049(3) 0.038(3) 0.049(4) 0.001(3) 0.014(3) -0.001(3)
C11 0.045(3) 0.038(3) 0.051(4) 0.001(3) 0.009(3) 0.002(2)
C12 0.044(3) 0.050(4) 0.052(4) 0.002(3) 0.013(3) 0.002(3)
C13 0.061(4) 0.050(4) 0.076(5) -0.014(3) 0.027(4) -0.002(3)
C14 0.066(4) 0.077(5) 0.080(6) 0.002(4) 0.035(4) -0.001(4)
C15 0.062(4) 0.064(4) 0.081(5) -0.002(4) 0.027(4) -0.012(3)
C16 0.057(4) 0.053(4) 0.070(5) -0.004(3) 0.015(3) -0.013(3)
C17 0.061(4) 0.042(3) 0.050(4) -0.003(3) 0.012(3) -0.004(3)
C18 0.064(4) 0.047(4) 0.057(4) -0.008(3) 0.012(3) -0.003(3)
C19 0.053(4) 0.041(3) 0.053(4) -0.002(3) 0.015(3) 0.001(3)
C20 0.099(6) 0.092(6) 0.051(5) -0.008(4) 0.003(5) 0.000(5)
C21 0.148(8) 0.193(10) 0.090(8) -0.057(7) 0.020(6) 0.035(7)
C22 0.170(9) 0.196(10) 0.103(8) 0.053(7) -0.014(7) 0.064(8)
C23 0.172(9) 0.161(8) 0.109(8) -0.039(7) -0.011(7) -0.083(7)
C24 0.056(3) 0.041(3) 0.049(4) 0.001(3) 0.014(3) 0.010(3)
C25 0.053(4) 0.046(3) 0.051(4) 0.003(3) 0.006(3) 0.014(3)
C26 0.056(4) 0.058(4) 0.049(4) 0.002(3) 0.002(3) 0.004(3)
C27 0.063(4) 0.067(4) 0.071(6) 0.014(4) 0.007(4) 0.007(3)
C28 0.087(6) 0.073(5) 0.077(6) -0.004(4) -0.016(5) -0.008(4)
C29 0.108(7) 0.082(5) 0.077(6) -0.027(4) -0.002(5) 0.001(5)
C30 0.074(5) 0.075(4) 0.059(5) -0.010(4) 0.007(4) 0.011(4)
C31 0.040(3) 0.045(3) 0.056(4) 0.001(3) 0.003(3) 0.006(2)
C32 0.079(4) 0.052(4) 0.067(5) 0.000(3) 0.002(3) 0.015(3)
C33 0.075(5) 0.042(4) 0.111(7) -0.008(4) -0.001(5) 0.012(3)
C34 0.071(5) 0.063(5) 0.100(7) -0.031(5) 0.017(4) 0.005(3)
C35 0.091(5) 0.069(5) 0.073(5) -0.014(4) 0.023(4) 0.006(4)
C36 0.078(4) 0.049(4) 0.065(5) -0.003(4) 0.009(4) 0.005(3)
C37 0.040(3) 0.040(3) 0.058(4) 0.005(3) 0.002(3) 0.001(3)
C38 0.056(4) 0.054(4) 0.083(6) -0.001(4) 0.015(4) -0.012(3)
C39 0.085(5) 0.053(4) 0.102(6) -0.014(4) 0.019(5) -0.018(4)
C40 0.080(5) 0.050(4) 0.080(5) -0.013(3) 0.005(4) 0.004(4)
C41 0.059(4) 0.054(4) 0.069(5) -0.003(3) 0.007(3) 0.012(3)
C42 0.043(3) 0.037(3) 0.062(4) 0.002(3) 0.003(3) 0.003(3)
C43 0.043(3) 0.040(3) 0.066(4) -0.002(3) 0.012(3) 0.000(3)
C44 0.040(3) 0.041(3) 0.061(4) 0.000(3) 0.012(3) -0.001(3)
C45 0.046(3) 0.045(3) 0.050(4) 0.003(3) 0.011(3) -0.007(3)
C46 0.045(3) 0.044(3) 0.043(4) 0.005(3) 0.008(3) 0.003(3)
C47 0.040(3) 0.052(4) 0.044(4) -0.003(3) 0.005(3) 0.000(3)
C48 0.039(3) 0.057(4) 0.056(4) -0.002(3) 0.010(3) -0.004(3)
C49 0.071(4) 0.082(5) 0.060(5) 0.008(4) 0.028(4) -0.002(4)
C50 0.066(4) 0.091(5) 0.081(6) -0.006(4) 0.037(4) -0.004(4)
C51 0.047(3) 0.095(5) 0.085(6) -0.018(5) 0.022(4) 0.009(4)
C52 0.055(4) 0.067(4) 0.051(4) -0.005(3) 0.007(3) 0.005(3)
C53 0.055(3) 0.059(4) 0.050(4) 0.002(3) 0.012(3) 0.009(3)
C54 0.070(4) 0.050(4) 0.059(5) 0.014(3) 0.013(3) 0.007(3)
C55 0.055(4) 0.049(4) 0.062(5) 0.003(3) 0.012(4) 0.001(3)
C56 0.084(5) 0.105(6) 0.053(5) 0.017(4) 0.003(4) -0.009(5)
C57 0.149(7) 0.183(9) 0.078(7) -0.022(6) 0.005(6) -0.062(7)
C58 0.198(9) 0.124(7) 0.095(7) 0.034(6) -0.005(6) 0.073(7)
C59 0.147(8) 0.200(9) 0.082(7) 0.058(7) 0.034(6) -0.022(7)
C60 0.050(3) 0.049(3) 0.068(5) -0.007(3) 0.014(3) -0.008(3)
C61 0.058(4) 0.055(4) 0.058(5) -0.005(3) 0.006(3) -0.009(3)
C62 0.051(4) 0.075(5) 0.078(6) 0.000(4) 0.006(4) -0.007(3)
C63 0.057(4) 0.082(5) 0.105(7) 0.003(5) -0.004(4) -0.008(4)
C64 0.084(5) 0.064(4) 0.108(8) 0.002(5) -0.025(5) 0.004(4)
C65 0.092(6) 0.084(5) 0.080(6) 0.009(4) 0.003(5) -0.003(4)
C66 0.082(5) 0.068(4) 0.075(6) 0.010(4) 0.014(4) -0.001(4)
C67 0.043(3) 0.051(4) 0.076(5) -0.002(3) 0.006(3) -0.008(3)
C68 0.089(5) 0.057(4) 0.076(6) 0.001(4) 0.027(4) -0.013(3)
C69 0.109(6) 0.077(5) 0.094(6) 0.012(5) 0.039(5) 0.007(4)
C70 0.082(5) 0.070(6) 0.137(9) 0.024(6) 0.033(6) -0.002(4)
C71 0.095(6) 0.048(5) 0.136(9) -0.001(5) -0.005(6) -0.015(4)
C72 0.081(5) 0.059(4) 0.100(6) -0.012(4) -0.011(4) -0.009(4)

loop_
_atom_type_symbol
_atom_type_description
_atom_type_scat_dispersion_real
_atom_type_scat_dispersion_imag
_atom_type_scat_source
C C 0.0033 0.0016 'International Tables Vol C Tables 4.2.6.8 and 6.1.1.4'
H H 0.0000 0.0000 'International Tables Vol C Tables 4.2.6.8 and 6.1.1.4'
N N 0.0061 0.0033 'International Tables Vol C Tables 4.2.6.8 and 6.1.1.4'
O O 0.0106 0.0060 'International Tables Vol C Tables 4.2.6.8 and 6.1.1.4'

loop_
_geom_angle_atom_site_label_1
_geom_angle_atom_site_label_2
_geom_angle_atom_site_label_3
_geom_angle
C7 N1 C6 110.4(4)
C7 N1 H1A 123(3)
C6 N1 H1A 125(3)
C12 N2 C9 109.5(5)
C12 N2 H2A 129(3)
C9 N2 H2A 122(3)
C19 N3 C18 122.0(5)
C19 N3 H3A 115(5)
C18 N3 H3A 119(5)
C43 N4 C42 109.4(5)
C43 N4 H4A 127(4)
C42 N4 H4A 122(4)
C48 N5 C45 108.9(5)
C48 N5 H5A 123(4)
C45 N5 H5A 126(4)
C55 N6 C54 122.8(6)
C55 N6 H6A 118(5)
C54 N6 H6A 118(5)
C19 O1 C20 122.7(5)
C55 O4 C56 121.7(5)
C6 C1 C2 118.9(5)
C6 C1 C8 107.2(4)
C2 C1 C8 133.9(5)
C3 C2 C1 118.6(6)
C3 C2 H2 120.7
C1 C2 H2 120.7
C2 C3 C4 121.3(6)
C2 C3 H3 119.4
C4 C3 H3 119.4
C5 C4 C3 121.7(6)
C5 C4 H4 119.1
C3 C4 H4 119.1
C4 C5 C6 116.3(6)
C4 C5 H5 121.9
C6 C5 H5 121.9
N1 C6 C5 129.9(5)
N1 C6 C1 106.9(4)
C5 C6 C1 123.2(5)
C8 C7 N1 108.2(5)
C8 C7 C24 129.8(5)
N1 C7 C24 121.7(5)
C7 C8 C1 107.3(5)
C7 C8 C9 127.6(5)
C1 C8 C9 125.1(4)
C10 C9 N2 108.5(5)
C10 C9 C8 129.5(5)
N2 C9 C8 121.6(5)
C9 C10 C11 107.1(5)
C9 C10 C17 127.1(5)
C11 C10 C17 125.6(5)
C12 C11 C16 118.3(5)
C12 C11 C10 107.9(5)
C16 C11 C10 133.6(5)
N2 C12 C13 130.0(5)
N2 C12 C11 107.0(5)
C13 C12 C11 122.9(5)
C14 C13 C12 116.2(6)
C14 C13 H13 121.9
C12 C13 H13 121.9
C13 C14 C15 122.8(6)
C13 C14 H14 118.6
C15 C14 H14 118.6
C16 C15 C14 120.7(6)
C16 C15 H15 119.7
C14 C15 H15 119.7
C15 C16 C11 119.0(6)
C15 C16 H16 120.5
C11 C16 H16 120.5
C10 C17 C18 112.8(5)
C10 C17 H17A 109.0
C18 C17 H17A 109.0
C10 C17 H17B 109.0
C18 C17 H17B 109.0
H17A C17 H17B 107.8
N3 C18 C17 111.2(5)
N3 C18 H18A 109.4
C17 C18 H18A 109.4
N3 C18 H18B 109.4
C17 C18 H18B 109.4
H18A C18 H18B 108.0
O2 C19 N3 124.7(6)
O2 C19 O1 124.5(6)
N3 C19 O1 110.8(5)
O1 C20 C22 108.9(6)
O1 C20 C21 102.1(6)
C22 C20 C21 111.0(8)
O1 C20 C23 109.8(7)
C22 C20 C23 113.0(8)
C21 C20 C23 111.5(8)
C20 C21 H21A 109.5
C20 C21 H21B 109.5
H21A C21 H21B 109.5
C20 C21 H21C 109.5
H21A C21 H21C 109.5
H21B C21 H21C 109.5
C20 C22 H22A 109.5
C20 C22 H22B 109.5
H22A C22 H22B 109.5
C20 C22 H22C 109.5
H22A C22 H22C 109.5
H22B C22 H22C 109.5
C20 C23 H23A 109.5
C20 C23 H23B 109.5
H23A C23 H23B 109.5
C20 C23 H23C 109.5
H23A C23 H23C 109.5
H23B C23 H23C 109.5
C7 C24 C25 108.4(4)
C7 C24 C31 115.5(5)
C25 C24 C31 113.7(4)
C7 C24 H24 106.2
C25 C24 H24 106.2
C31 C24 H24 106.2
C30 C25 C26 117.3(6)
C30 C25 C24 120.9(6)
C26 C25 C24 121.3(6)
C27 C26 C25 120.5(6)
C27 C26 H26 119.7
C25 C26 H26 119.7
C28 C27 C26 120.5(7)
C28 C27 H27 119.7
C26 C27 H27 119.7
C27 C28 C29 119.6(7)
C27 C28 H28 120.2
C29 C28 H28 120.2
C30 C29 C28 120.2(7)
C30 C29 H29 119.9
C28 C29 H29 119.9
C29 C30 C25 121.8(7)
C29 C30 H30 119.1
C25 C30 H30 119.1
C36 C31 C32 117.8(5)
C36 C31 C24 123.8(5)
C32 C31 C24 118.4(6)
C33 C32 C31 120.9(7)
C33 C32 H32 119.5
C31 C32 H32 119.5
C34 C33 C32 120.3(7)
C34 C33 H33 119.8
C32 C33 H33 119.8
C35 C34 C33 119.2(7)
C35 C34 H34 120.4
C33 C34 H34 120.4
C34 C35 C36 120.3(7)
C34 C35 H35 119.9
C36 C35 H35 119.9
C31 C36 C35 121.5(6)
C31 C36 H36 119.3
C35 C36 H36 119.3
C38 C37 C42 119.1(5)
C38 C37 C44 133.7(5)
C42 C37 C44 107.2(4)
C39 C38 C37 118.3(6)
C39 C38 H38 120.8
C37 C38 H38 120.8
C40 C39 C38 121.5(6)
C40 C39 H39 119.3
C38 C39 H39 119.3
C41 C40 C39 121.5(6)
C41 C40 H40 119.2
C39 C40 H40 119.2
C40 C41 C42 117.4(6)
C40 C41 H41 121.3
C42 C41 H41 121.3
N4 C42 C41 130.8(5)
N4 C42 C37 107.0(5)
C41 C42 C37 122.1(5)
N4 C43 C44 110.0(5)
N4 C43 C60 121.5(5)
C44 C43 C60 128.4(5)
C43 C44 C37 106.3(5)
C43 C44 C45 129.5(5)
C37 C44 C45 124.1(4)
C46 C45 N5 109.5(5)
C46 C45 C44 130.6(5)
N5 C45 C44 118.9(5)
C45 C46 C47 106.7(5)
C45 C46 C53 126.1(5)
C47 C46 C53 127.0(5)
C52 C47 C48 119.8(6)
C52 C47 C46 132.9(6)
C48 C47 C46 107.2(5)
N5 C48 C47 107.6(5)
N5 C48 C49 129.7(6)
C47 C48 C49 122.5(6)
C50 C49 C48 115.9(7)
C50 C49 H49 122.0
C48 C49 H49 122.0
C51 C50 C49 122.3(6)
C51 C50 H50 118.8
C49 C50 H50 118.8
C50 C51 C52 121.7(6)
C50 C51 H51 119.1
C52 C51 H51 119.1
C47 C52 C51 117.6(6)
C47 C52 H52 121.2
C51 C52 H52 121.2
C46 C53 C54 114.8(5)
C46 C53 H53A 108.6
C54 C53 H53A 108.6
C46 C53 H53B 108.6
C54 C53 H53B 108.6
H53A C53 H53B 107.6
N6 C54 C53 112.1(5)
N6 C54 H54A 109.2
C53 C54 H54A 109.2
N6 C54 H54B 109.2
C53 C54 H54B 109.2
H54A C54 H54B 107.9
O3 C55 O4 125.9(6)
O3 C55 N6 124.2(6)
O4 C55 N6 110.0(5)
O4 C56 C57 110.3(7)
O4 C56 C59 102.0(6)
C57 C56 C59 110.1(8)
O4 C56 C58 110.4(7)
C57 C56 C58 112.5(8)
C59 C56 C58 111.0(7)
C56 C57 H57A 109.5
C56 C57 H57B 109.5
H57A C57 H57B 109.5
C56 C57 H57C 109.5
H57A C57 H57C 109.5
H57B C57 H57C 109.5
C56 C58 H58A 109.5
C56 C58 H58B 109.5
H58A C58 H58B 109.5
C56 C58 H58C 109.5
H58A C58 H58C 109.5
H58B C58 H58C 109.5
C56 C59 H59A 109.5
C56 C59 H59B 109.5
H59A C59 H59B 109.5
C56 C59 H59C 109.5
H59A C59 H59C 109.5
H59B C59 H59C 109.5
C43 C60 C67 116.3(5)
C43 C60 C61 108.2(5)
C67 C60 C61 112.4(5)
C43 C60 H60 106.4
C67 C60 H60 106.4
C61 C60 H60 106.4
C62 C61 C66 119.1(6)
C62 C61 C60 122.5(6)
C66 C61 C60 118.3(6)
C61 C62 C63 121.2(7)
C61 C62 H62 119.4
C63 C62 H62 119.4
C62 C63 C64 118.3(8)
C62 C63 H63 120.8
C64 C63 H63 120.8
C65 C64 C63 120.9(7)
C65 C64 H64 119.6
C63 C64 H64 119.6
C66 C65 C64 119.2(8)
C66 C65 H65 120.4
C64 C65 H65 120.4
C65 C66 C61 121.2(7)
C65 C66 H66 119.4
C61 C66 H66 119.4
C68 C67 C72 118.2(6)
C68 C67 C60 123.6(6)
C72 C67 C60 118.3(6)
C69 C68 C67 120.1(7)
C69 C68 H68 120.0
C67 C68 H68 120.0
C70 C69 C68 122.2(8)
C70 C69 H69 118.9
C68 C69 H69 118.9
C71 C70 C69 118.7(8)
C71 C70 H70 120.7
C69 C70 H70 120.7
C70 C71 C72 120.8(8)
C70 C71 H71 119.6
C72 C71 H71 119.6
C67 C72 C71 120.0(8)
C67 C72 H72 120.0
C71 C72 H72 120.0

loop_
_geom_bond_atom_site_label_1
_geom_bond_atom_site_label_2
_geom_bond_distance
N1 C7 1.374(7)
N1 C6 1.377(6)
N1 H1A 0.82(2)
N2 C12 1.376(7)
N2 C9 1.396(7)
N2 H2A 0.84(2)
N3 C19 1.326(7)
N3 C18 1.454(7)
N3 H3A 0.85(2)
N4 C43 1.364(7)
N4 C42 1.385(7)
N4 H4A 0.84(2)
N5 C48 1.383(7)
N5 C45 1.390(7)
N5 H5A 0.83(2)
N6 C55 1.339(8)
N6 C54 1.452(7)
N6 H6A 0.83(2)
O1 C19 1.342(6)
O1 C20 1.473(8)
O2 C19 1.215(6)
O3 C55 1.195(6)
O4 C55 1.335(7)
O4 C56 1.465(8)
C1 C6 1.396(7)
C1 C2 1.399(7)
C1 C8 1.439(7)
C2 C3 1.368(8)
C2 H2 0.9300
C3 C4 1.397(8)
C3 H3 0.9300
C4 C5 1.380(7)
C4 H4 0.9300
C5 C6 1.388(7)
C5 H5 0.9300
C7 C8 1.370(7)
C7 C24 1.498(7)
C8 C9 1.468(7)
C9 C10 1.369(7)
C10 C11 1.431(7)
C10 C17 1.492(7)
C11 C12 1.402(8)
C11 C16 1.409(7)
C12 C13 1.389(8)
C13 C14 1.371(8)
C13 H13 0.9300
C14 C15 1.385(8)
C14 H14 0.9300
C15 C16 1.367(8)
C15 H15 0.9300
C16 H16 0.9300
C17 C18 1.527(7)
C17 H17A 0.9700
C17 H17B 0.9700
C18 H18A 0.9700
C18 H18B 0.9700
C20 C22 1.496(10)
C20 C21 1.495(10)
C20 C23 1.495(10)
C21 H21A 0.9600
C21 H21B 0.9600
C21 H21C 0.9600
C22 H22A 0.9600
C22 H22B 0.9600
C22 H22C 0.9600
C23 H23A 0.9600
C23 H23B 0.9600
C23 H23C 0.9600
C24 C25 1.514(7)
C24 C31 1.531(7)
C24 H24 0.9800
C25 C30 1.388(8)
C25 C26 1.390(8)
C26 C27 1.386(8)
C26 H26 0.9300
C27 C28 1.359(9)
C27 H27 0.9300
C28 C29 1.378(10)
C28 H28 0.9300
C29 C30 1.356(9)
C29 H29 0.9300
C30 H30 0.9300
C31 C36 1.361(8)
C31 C32 1.393(7)
C32 C33 1.378(9)
C32 H32 0.9300
C33 C34 1.370(10)
C33 H33 0.9300
C34 C35 1.368(9)
C34 H34 0.9300
C35 C36 1.384(8)
C35 H35 0.9300
C36 H36 0.9300
C37 C38 1.391(7)
C37 C42 1.408(7)
C37 C44 1.440(7)
C38 C39 1.386(8)
C38 H38 0.9300
C39 C40 1.385(9)
C39 H39 0.9300
C40 C41 1.366(8)
C40 H40 0.9300
C41 C42 1.391(8)
C41 H41 0.9300
C43 C44 1.372(7)
C43 C60 1.510(7)
C44 C45 1.471(7)
C45 C46 1.364(7)
C46 C47 1.449(7)
C46 C53 1.478(7)
C47 C52 1.381(7)
C47 C48 1.401(8)
C48 C49 1.400(8)
C49 C50 1.379(9)
C49 H49 0.9300
C50 C51 1.368(9)
C50 H50 0.9300
C51 C52 1.397(8)
C51 H51 0.9300
C52 H52 0.9300
C53 C54 1.527(7)
C53 H53A 0.9700
C53 H53B 0.9700
C54 H54A 0.9700
C54 H54B 0.9700
C56 C57 1.489(10)
C56 C59 1.502(10)
C56 C58 1.510(11)
C57 H57A 0.9600
C57 H57B 0.9600
C57 H57C 0.9600
C58 H58A 0.9600
C58 H58B 0.9600
C58 H58C 0.9600
C59 H59A 0.9600
C59 H59B 0.9600
C59 H59C 0.9600
C60 C67 1.524(8)
C60 C61 1.537(8)
C60 H60 0.9800
C61 C62 1.370(8)
C61 C66 1.378(9)
C62 C63 1.384(9)
C62 H62 0.9300
C63 C64 1.395(11)
C63 H63 0.9300
C64 C65 1.374(10)
C64 H64 0.9300
C65 C66 1.371(9)
C65 H65 0.9300
C66 H66 0.9300
C67 C68 1.374(9)
C67 C72 1.388(8)
C68 C69 1.369(9)
C68 H68 0.9300
C69 C70 1.365(10)
C69 H69 0.9300
C70 C71 1.343(11)
C70 H70 0.9300
C71 C72 1.400(10)
C71 H71 0.9300
C72 H72 0.9300

loop_
_geom_hbond_atom_site_label_D
_geom_hbond_atom_site_label_H
_geom_hbond_atom_site_label_A
_geom_hbond_distance_DH
_geom_hbond_distance_HA
_geom_hbond_distance_DA
_geom_hbond_angle_DHA
_geom_hbond_site_symmetry_A
N4 H4A O3 0.84(2) 2.07(4) 2.830(7) 151(5) 3_455
N1 H1A O2 0.82(2) 2.19(3) 2.883(6) 143(4) 3
C58 H58C O3 0.96 2.51 3.014(10) 112.9 .
C57 H57A O3 0.96 2.51 3.025(10) 113.4 .
C23 H23C O2 0.96 2.51 3.022(10) 113.7 .
C22 H22A O2 0.96 2.48 3.009(10) 114.9 .
N4 H4A O3 0.84(2) 2.07(4) 2.830(7) 151(5) 3_455
N1 H1A O2 0.82(2) 2.19(3) 2.883(6) 143(4) 3
C58 H58C O3 0.96 2.51 3.014(10) 112.9 .
C57 H57A O3 0.96 2.51 3.025(10) 113.4 .
C23 H23C O2 0.96 2.51 3.022(10) 113.7 .
C22 H22A O2 0.96 2.48 3.009(10) 114.9 .
C22 H22A O2 0.96 2.48 3.009(10) 114.9 .
C23 H23C O2 0.96 2.51 3.022(10) 113.7 .
C57 H57A O3 0.96 2.51 3.025(10) 113.4 .
C58 H58C O3 0.96 2.51 3.014(10) 112.9 .
N1 H1A O2 0.82(2) 2.19(3) 2.883(6) 143(4) 3
N4 H4A O3 0.84(2) 2.07(4) 2.830(7) 151(5) 3_455

loop_
_geom_torsion_atom_site_label_1
_geom_torsion_atom_site_label_2
_geom_torsion_atom_site_label_3
_geom_torsion_atom_site_label_4
_geom_torsion
C6 C1 C2 C3 -1.7(9)
C8 C1 C2 C3 178.8(6)
C1 C2 C3 C4 2.5(10)
C2 C3 C4 C5 -1.6(11)
C3 C4 C5 C6 -0.1(9)
C7 N1 C6 C5 179.6(6)
C7 N1 C6 C1 -0.5(6)
C4 C5 C6 N1 -179.2(6)
C4 C5 C6 C1 0.9(8)
C2 C1 C6 N1 -179.9(5)
C8 C1 C6 N1 -0.3(6)
C2 C1 C6 C5 0.1(8)
C8 C1 C6 C5 179.6(5)
C6 N1 C7 C8 1.1(7)
C6 N1 C7 C24 -173.1(5)
N1 C7 C8 C1 -1.3(6)
C24 C7 C8 C1 172.3(6)
N1 C7 C8 C9 175.2(5)
C24 C7 C8 C9 -11.2(10)
C6 C1 C8 C7 1.0(6)
C2 C1 C8 C7 -179.5(6)
C6 C1 C8 C9 -175.5(5)
C2 C1 C8 C9 3.9(10)
C12 N2 C9 C10 -2.4(6)
C12 N2 C9 C8 170.9(5)
C7 C8 C9 C10 -66.5(8)
C1 C8 C9 C10 109.4(7)
C7 C8 C9 N2 121.8(6)
C1 C8 C9 N2 -62.3(7)
N2 C9 C10 C11 1.5(6)
C8 C9 C10 C11 -171.1(5)
N2 C9 C10 C17 175.8(5)
C8 C9 C10 C17 3.2(9)
C9 C10 C11 C12 0.0(6)
C17 C10 C11 C12 -174.5(5)
C9 C10 C11 C16 173.9(6)
C17 C10 C11 C16 -0.6(10)
C9 N2 C12 C13 -175.2(6)
C9 N2 C12 C11 2.3(6)
C16 C11 C12 N2 -176.4(5)
C10 C11 C12 N2 -1.4(6)
C16 C11 C12 C13 1.3(9)
C10 C11 C12 C13 176.3(6)
N2 C12 C13 C14 175.8(6)
C11 C12 C13 C14 -1.3(9)
C12 C13 C14 C15 -0.4(10)
C13 C14 C15 C16 2.2(11)
C14 C15 C16 C11 -2.2(9)
C12 C11 C16 C15 0.5(8)
C10 C11 C16 C15 -172.9(6)
C9 C10 C17 C18 121.0(6)
C11 C10 C17 C18 -65.6(7)
C19 N3 C18 C17 -78.7(7)
C10 C17 C18 N3 -176.6(5)
C18 N3 C19 O2 -12.7(9)
C18 N3 C19 O1 168.7(5)
C20 O1 C19 O2 12.0(9)
C20 O1 C19 N3 -169.4(5)
C19 O1 C20 C22 56.8(9)
C19 O1 C20 C21 174.2(6)
C19 O1 C20 C23 -67.4(8)
C8 C7 C24 C25 -121.7(6)
N1 C7 C24 C25 51.1(7)
C8 C7 C24 C31 109.4(7)
N1 C7 C24 C31 -77.8(7)
C7 C24 C25 C30 72.9(7)
C31 C24 C25 C30 -157.2(6)
C7 C24 C25 C26 -99.7(6)
C31 C24 C25 C26 30.1(7)
C30 C25 C26 C27 0.0(8)
C24 C25 C26 C27 172.8(5)
C25 C26 C27 C28 0.0(9)
C26 C27 C28 C29 -0.3(10)
C27 C28 C29 C30 0.6(11)
C28 C29 C30 C25 -0.7(11)
C26 C25 C30 C29 0.4(9)
C24 C25 C30 C29 -172.5(6)
C7 C24 C31 C36 20.5(7)
C25 C24 C31 C36 -105.7(6)
C7 C24 C31 C32 -158.9(5)
C25 C24 C31 C32 74.8(6)
C36 C31 C32 C33 -1.1(9)
C24 C31 C32 C33 178.4(6)
C31 C32 C33 C34 1.6(10)
C32 C33 C34 C35 -1.0(11)
C33 C34 C35 C36 0.1(10)
C32 C31 C36 C35 0.1(9)
C24 C31 C36 C35 -179.4(5)
C34 C35 C36 C31 0.4(10)
C42 C37 C38 C39 1.0(9)
C44 C37 C38 C39 -178.9(6)
C37 C38 C39 C40 -1.4(10)
C38 C39 C40 C41 2.1(11)
C39 C40 C41 C42 -2.1(10)
C43 N4 C42 C41 -179.1(6)
C43 N4 C42 C37 0.3(7)
C40 C41 C42 N4 -179.0(6)
C40 C41 C42 C37 1.7(9)
C38 C37 C42 N4 179.4(5)
C44 C37 C42 N4 -0.7(6)
C38 C37 C42 C41 -1.2(8)
C44 C37 C42 C41 178.8(6)
C42 N4 C43 C44 0.2(7)
C42 N4 C43 C60 -176.0(5)
N4 C43 C44 C37 -0.6(7)
C60 C43 C44 C37 175.3(6)
N4 C43 C44 C45 175.3(6)
C60 C43 C44 C45 -8.8(10)
C38 C37 C44 C43 -179.3(6)
C42 C37 C44 C43 0.8(6)
C38 C37 C44 C45 4.5(10)
C42 C37 C44 C45 -175.4(5)
C48 N5 C45 C46 0.4(7)
C48 N5 C45 C44 170.4(5)
C43 C44 C45 C46 -68.1(9)
C37 C44 C45 C46 107.1(7)
C43 C44 C45 N5 124.2(7)
C37 C44 C45 N5 -60.6(8)
N5 C45 C46 C47 0.7(6)
C44 C45 C46 C47 -167.8(5)
N5 C45 C46 C53 176.4(5)
C44 C45 C46 C53 7.9(9)
C45 C46 C47 C52 175.1(6)
C53 C46 C47 C52 -0.5(10)
C45 C46 C47 C48 -1.5(6)
C53 C46 C47 C48 -177.1(5)
C45 N5 C48 C47 -1.3(6)
C45 N5 C48 C49 -176.3(6)
C52 C47 C48 N5 -175.4(5)
C46 C47 C48 N5 1.7(6)
C52 C47 C48 C49 0.0(9)
C46 C47 C48 C49 177.2(6)
N5 C48 C49 C50 172.7(6)
C47 C48 C49 C50 -1.7(10)
C48 C49 C50 C51 1.5(11)
C49 C50 C51 C52 0.3(11)
C48 C47 C52 C51 1.8(8)
C46 C47 C52 C51 -174.5(6)
C50 C51 C52 C47 -2.0(9)
C45 C46 C53 C54 115.0(6)
C47 C46 C53 C54 -70.2(7)
C55 N6 C54 C53 -81.1(7)
C46 C53 C54 N6 -171.9(5)
C56 O4 C55 O3 9.3(9)
C56 O4 C55 N6 -171.8(6)
C54 N6 C55 O3 -13.5(10)
C54 N6 C55 O4 167.5(6)
C55 O4 C56 C57 59.2(9)
C55 O4 C56 C59 176.1(6)
C55 O4 C56 C58 -65.8(8)
N4 C43 C60 C67 -73.8(7)
C44 C43 C60 C67 110.7(7)
N4 C43 C60 C61 53.8(8)
C44 C43 C60 C61 -121.7(7)
C43 C60 C61 C62 -92.2(6)
C67 C60 C61 C62 37.6(8)
C43 C60 C61 C66 84.4(6)
C67 C60 C61 C66 -145.8(6)
C66 C61 C62 C63 -2.2(9)
C60 C61 C62 C63 174.4(5)
C61 C62 C63 C64 0.3(10)
C62 C63 C64 C65 1.0(11)
C63 C64 C65 C66 -0.4(11)
C64 C65 C66 C61 -1.5(11)
C62 C61 C66 C65 2.8(10)
C60 C61 C66 C65 -173.9(6)
C43 C60 C67 C68 17.8(8)
C61 C60 C67 C68 -107.7(7)
C43 C60 C67 C72 -162.3(5)
C61 C60 C67 C72 72.2(7)
C72 C67 C68 C69 0.2(10)
C60 C67 C68 C69 -179.9(6)
C67 C68 C69 C70 0.2(11)
C68 C69 C70 C71 1.0(12)
C69 C70 C71 C72 -2.6(12)
C68 C67 C72 C71 -1.8(9)
C60 C67 C72 C71 178.3(6)
C70 C71 C72 C67 3.0(11)
